data_7159163
loop_
_publ_author_name
'Bege, Mikl&#xf3;s'
'Herczeg, Mih&#xe1;ly'
'Bereczki, Ilona'
'Debreczeni, N&#xf3;ra'
'B&#xe9;nyei, Attila'
'Herczegh, P&#xe1;l'
'Borb&#xe1;s, Anik&#xf3;'

_publ_section_title
;
 Triaza-tricyclanos - synthesis of a new class of tricyclic nucleoside
 analogues by stereoselective cascade cyclocondensation.
;
_journal_issue 10
_journal_name_full 'Organic &amp; biomolecular chemistry'
_journal_page_first 2213
_journal_page_last 2219
_journal_paper_doi 10.1039/d3ob00154g
_journal_volume 21
_journal_year 2023
_chemical_absolute_configuration syn
_chemical_formula_moiety 'C46 H43 N8 O2 . C H2 Cl2'
_chemical_formula_sum 'C46 H45 Cl2 N9 O2'
_chemical_formula_weight 826.81
_chemical_name_common 'Borbasa 725'
_space_group_crystal_system triclinic
_space_group_IT_number 1
_space_group_name_Hall 'P 1'
_space_group_name_H-M_alt 'P 1'
_atom_sites_solution_hydrogens mixed
_atom_sites_solution_primary direct
_atom_sites_solution_secondary difmap
_audit_update_record
;
2023-01-13 deposited with the CCDC.	2023-02-16 downloaded from the CCDC.
;
_cell_angle_alpha 72.678(3)
_cell_angle_beta 89.071(3)
_cell_angle_gamma 76.638(3)
_cell_formula_units_Z 1
_cell_length_a 9.2221(5)
_cell_length_b 9.3018(6)
_cell_length_c 13.1569(8)
_cell_measurement_reflns_used 5920
_cell_measurement_temperature 150.(2)
_cell_measurement_theta_max 26.0210
_cell_measurement_theta_min 2.4278
_cell_volume 1046.59(11)
_computing_cell_refinement 'APEX3 v2017.3-0 (Bruker AXS)'
_computing_data_collection 'Bruker Instrument Service vV6.2.6'
_computing_data_reduction 'SAINT V8.38A (Bruker AXS Inc., 2017)'
_computing_molecular_graphics 'shelXle (C.B. Huebschle, rev 1365)'
_computing_publication_material 'WinGX, PublCIF'
_computing_structure_refinement 'SHELXL-2019/1 (Sheldrick, 2019)'
_computing_structure_solution 'SHELXT 2014/5 (Sheldrick, 2014)'
_diffrn_ambient_temperature 150.(2)
_diffrn_measured_fraction_theta_full 0.998
_diffrn_measured_fraction_theta_max 0.998
_diffrn_measurement_device 'Bruker D8 Venture'
_diffrn_measurement_device_type 'Bruker D8 VENTURE'
_diffrn_measurement_method '\w and \p scan'
_diffrn_radiation_monochromator 'multilayer mirror INCOATEC'
_diffrn_radiation_probe x-ray
_diffrn_radiation_type ' Mo K\a'
_diffrn_radiation_wavelength 0.71073
_diffrn_reflns_av_R_equivalents 0.0788
_diffrn_reflns_av_unetI/netI 0.0763
_diffrn_reflns_limit_h_max 11
_diffrn_reflns_limit_h_min -11
_diffrn_reflns_limit_k_max 11
_diffrn_reflns_limit_k_min -11
_diffrn_reflns_limit_l_max 16
_diffrn_reflns_limit_l_min -16
_diffrn_reflns_number 26632
_diffrn_reflns_theta_full 25.24
_diffrn_reflns_theta_max 26.09
_diffrn_reflns_theta_min 2.27
_diffrn_source 'microfocus sealed tube'
_diffrn_source_type 'INCOATEC I\mS 3.0'
_exptl_absorpt_coefficient_mu 0.206
_exptl_absorpt_correction_T_max 0.97
_exptl_absorpt_correction_T_min 0.95
_exptl_absorpt_correction_type multi-scan
_exptl_absorpt_process_details
;
SADABS-2016/2 - Bruker AXS area detector scaling and absorption correction
;
_exptl_crystal_colour colourless
_exptl_crystal_density_diffrn 1.312
_exptl_crystal_density_method 'not measured'
_exptl_crystal_description block
_exptl_crystal_F_000 434
_exptl_crystal_size_max 0.269
_exptl_crystal_size_mid 0.220
_exptl_crystal_size_min 0.169
_refine_diff_density_max 0.493
_refine_diff_density_min -0.691
_refine_ls_abs_structure_details
;

Flack x determined using 2515 quotients [(I+)-(I-)]/[(I+)+(I-)]
(Parsons, Flack and Wagner, Acta Cryst. B69 (2013) 249-259).
;
_refine_ls_abs_structure_Flack -0.06(6)
_refine_ls_extinction_method none
_refine_ls_goodness_of_fit_ref 1.042
_refine_ls_hydrogen_treatment mixed
_refine_ls_matrix_type full
_refine_ls_number_parameters 535
_refine_ls_number_reflns 8263
_refine_ls_number_restraints 4
_refine_ls_restrained_S_all 1.042
_refine_ls_R_factor_all 0.0895
_refine_ls_R_factor_gt 0.0622
_refine_ls_shift/su_max 0.007
_refine_ls_shift/su_mean 0.001
_refine_ls_structure_factor_coef Fsqd
_refine_ls_weighting_details 'w=1/[\s^2^(Fo^2^)+(0.1016P)^2^+0.3520P] where P=(Fo^2^+2Fc^2^)/3'
_refine_ls_weighting_scheme calc
_refine_ls_wR_factor_gt 0.1590
_refine_ls_wR_factor_ref 0.1868
_reflns_Friedel_coverage 0.992
_reflns_Friedel_fraction_full 0.992
_reflns_Friedel_fraction_max 0.990
_reflns_number_gt 6360
_reflns_number_total 8263
_reflns_threshold_expression 'I > 2\s(I)'
_cod_data_source_file d3ob00154g2.cif
_cod_data_source_block 31
_cod_depositor_comments 'Adding full bibliography for 7159162--7159165.cif.'
_cod_database_code 7159163

loop_
_space_group_symop_operation_xyz
'x, y, z'

loop_
_atom_site_type_symbol
_atom_site_label
_atom_site_fract_x
_atom_site_fract_y
_atom_site_fract_z
_atom_site_U_iso_or_equiv
_atom_site_adp_type
_atom_site_calc_flag
_atom_site_refinement_flags_adp
_atom_site_refinement_flags_occupancy
_atom_site_refinement_flags_posn
_atom_site_occupancy
_atom_site_disorder_assembly
_atom_site_disorder_group
C C1 1.0782(8) -0.1103(9) 0.0203(8) 0.058(2) Uani d . . . 1 . .
H H1A 1.063040 -0.179391 -0.016810 0.069000 Uiso calc U . R 1 . .
C C2 1.1688(8) -0.0101(9) -0.0188(6) 0.0482(17) Uani d . . . 1 . .
H H40 1.220046 -0.012659 -0.081699 0.058000 Uiso calc U . R 1 . .
C C3 1.1853(7) 0.0941(7) 0.0335(5) 0.0363(14) Uani d . . . 1 . .
H H41 1.245944 0.164744 0.005032 0.044000 Uiso calc U . R 1 . .
C C4 1.1144(6) 0.0975(7) 0.1275(5) 0.0309(12) Uani d . . . 1 . .
C C5 1.1347(6) 0.2094(7) 0.1851(5) 0.0295(12) Uani d . . . 1 . .
H H4 1.158638 0.153644 0.261867 0.035000 Uiso calc U . R 1 . .
H H39 1.219068 0.255451 0.156380 0.035000 Uiso calc U . R 1 . .
C C6 1.0099(5) 0.4502(6) 0.2226(4) 0.0227(11) Uani d . . . 1 . .
H H36 1.103008 0.486215 0.200850 0.027000 Uiso calc U . R 1 . .
C C7 0.7454(5) 0.5679(6) 0.2376(4) 0.0224(10) Uani d . . . 1 . .
H H19 0.731823 0.641439 0.281002 0.027000 Uiso calc U . R 1 . .
C C8 0.7494(5) 0.4049(6) 0.3111(4) 0.0224(10) Uani d . . . 1 . .
H H9 0.741427 0.336013 0.266850 0.027000 Uiso calc U . R 1 . .
C C9 0.6028(5) 0.4749(6) 0.4621(4) 0.0218(10) Uani d . . . 1 . .
C C10 0.4621(5) 0.4616(6) 0.4974(4) 0.0227(10) Uani d . . . 1 . .
C C11 0.4150(5) 0.5162(6) 0.5830(4) 0.0232(11) Uani d . . . 1 . .
C C12 0.2271(6) 0.5698(7) 0.7136(4) 0.0263(11) Uani d . . . 1 . .
C C13 0.3247(6) 0.4868(7) 0.8178(4) 0.0269(11) Uani d . . . 1 . .
C C14 0.4269(6) 0.3456(7) 0.8331(5) 0.0315(12) Uani d . . . 1 . .
H H32 0.446614 0.303430 0.775453 0.038000 Uiso calc U . R 1 . .
C C15 0.5007(7) 0.2653(8) 0.9324(5) 0.0406(15) Uani d . . . 1 . .
H H31 0.569772 0.168410 0.942205 0.049000 Uiso calc U . R 1 . .
C C16 0.4737(7) 0.3263(8) 1.0167(5) 0.0409(16) Uani d . . . 1 . .
H H2 0.523558 0.271368 1.084516 0.049000 Uiso calc U . R 1 . .
C C17 1.0086(9) -0.1091(8) 0.1155(8) 0.059(2) Uani d . . . 1 . .
H H42 0.948582 -0.180269 0.144514 0.071000 Uiso calc U . R 1 . .
C C18 1.0265(8) -0.0061(8) 0.1667(6) 0.0466(16) Uani d . . . 1 . .
H H3 0.977496 -0.005666 0.230754 0.056000 Uiso calc U . R 1 . .
C C19 0.9602(6) 0.4241(6) 0.0599(4) 0.0282(12) Uani d . . . 1 . .
H H5 0.914172 0.367894 0.021299 0.034000 Uiso calc U . R 1 . .
H H38 1.049303 0.450782 0.023152 0.034000 Uiso calc U . R 1 . .
C C20 0.8482(6) 0.5692(6) 0.0691(4) 0.0258(11) Uani d . . . 1 . .
H H37 0.860516 0.664125 0.012384 0.031000 Uiso calc U . R 1 . .
C C21 1.0102(6) 0.3974(7) 0.3432(4) 0.0250(11) Uani d . . . 1 . .
H H8 1.099881 0.309748 0.370199 0.030000 Uiso calc U . R 1 . .
C C22 0.5650(7) 0.7876(7) 0.1211(5) 0.0369(14) Uani d . . . 1 . .
H H16 0.478172 0.815729 0.069896 0.044000 Uiso calc U . R 1 . .
H H10 0.643956 0.835802 0.083771 0.044000 Uiso calc U . R 1 . .
C C23 0.5197(7) 0.8493(7) 0.2132(5) 0.0414(15) Uani d . . . 1 . .
C C24 0.3993(8) 0.8086(9) 0.2718(6) 0.0540(19) Uani d . . . 1 . .
H H11 0.342150 0.748300 0.250807 0.065000 Uiso calc U . R 1 . .
C C25 0.3646(10) 0.8581(11) 0.3616(6) 0.068(3) Uani d . . . 1 . .
H H15 0.283503 0.831118 0.402325 0.082000 Uiso calc U . R 1 . .
C C26 0.4481(14) 0.9465(12) 0.3914(7) 0.078(3) Uani d . . . 1 . .
H H12 0.423089 0.981314 0.451785 0.094000 Uiso calc U . R 1 . .
C C27 0.5668(12) 0.9839(9) 0.3342(7) 0.069(3) Uani d . . . 1 . .
H H14 0.625412 1.041607 0.356824 0.083000 Uiso calc U . R 1 . .
C C28 0.6018(9) 0.9395(8) 0.2453(6) 0.0536(19) Uani d . . . 1 . .
H H13 0.682022 0.969623 0.204866 0.064000 Uiso calc U . R 1 . .
C C29 0.6845(6) 0.5574(7) 0.0719(5) 0.0301(12) Uani d . . . 1 . .
H H17 0.629778 0.619897 0.002966 0.036000 Uiso calc U . R 1 . .
H H18 0.678711 0.448323 0.085934 0.036000 Uiso calc U . R 1 . .
C C30 0.6364(6) 0.5916(7) 0.5797(4) 0.0288(12) Uani d . . . 1 . .
H H35 0.694438 0.643895 0.608377 0.035000 Uiso calc U . R 1 . .
C C31 0.0763(6) 0.5269(7) 0.7436(4) 0.0311(13) Uani d . . . 1 . .
C C32 0.0639(7) 0.3774(8) 0.7546(5) 0.0393(15) Uani d . . . 1 . .
H H24 0.145008 0.305173 0.738512 0.047000 Uiso calc U . R 1 . .
C C33 -0.0662(9) 0.3333(11) 0.7888(6) 0.055(2) Uani d . . . 1 . .
H H23 -0.075047 0.231140 0.795798 0.066000 Uiso calc U . R 1 . .
C C34 -0.1848(7) 0.4398(11) 0.8132(5) 0.054(2) Uani d . . . 1 . .
H H22 -0.274073 0.409487 0.837037 0.065000 Uiso calc U . R 1 . .
C C35 -0.1732(7) 0.5862(10) 0.8029(5) 0.0505(19) Uani d . . . 1 . .
H H20 -0.255091 0.658131 0.818415 0.061000 Uiso calc U . R 1 . .
C C36 -0.0417(6) 0.6321(9) 0.7697(5) 0.0384(15) Uani d . . . 1 . .
H H21 -0.032651 0.733556 0.764984 0.046000 Uiso calc U . R 1 . .
C C37 0.2100(7) 0.7453(7) 0.6727(4) 0.0335(13) Uani d . . . 1 . .
C C38 0.1046(7) 0.8328(8) 0.5894(5) 0.0391(14) Uani d . . . 1 . .
H H25 0.045364 0.782178 0.560031 0.047000 Uiso calc U . R 1 . .
C C39 0.0845(9) 0.9925(8) 0.5485(5) 0.0487(17) Uani d . . . 1 . .
H H26 0.011844 1.049417 0.491843 0.058000 Uiso calc U . R 1 . .
C C40 0.1689(10) 1.0695(8) 0.5893(6) 0.059(2) Uani d . . . 1 . .
H H29 0.153446 1.178946 0.562373 0.071000 Uiso calc U . R 1 . .
C C41 0.2761(9) 0.9844(8) 0.6699(6) 0.0493(17) Uani d . . . 1 . .
H H27 0.335781 1.035697 0.698072 0.059000 Uiso calc U . R 1 . .
C C42 0.2977(8) 0.8254(7) 0.7101(5) 0.0382(14) Uani d . . . 1 . .
H H28 0.373895 0.769095 0.764441 0.046000 Uiso calc U . R 1 . .
C C43 0.2996(6) 0.5453(7) 0.9044(4) 0.0324(13) Uani d . . . 1 . .
H H30 0.229649 0.641196 0.896180 0.039000 Uiso calc U . R 1 . .
C C44 0.3753(7) 0.4651(9) 1.0018(5) 0.0420(17) Uani d . . . 1 . .
H H33 0.358386 0.507834 1.059317 0.050000 Uiso calc U . R 1 . .
C C45 0.4949(6) 0.3651(7) 0.3680(5) 0.0285(12) Uani d . . . 1 . .
H H34 0.479851 0.318481 0.315139 0.034000 Uiso calc U . R 1 . .
C C46 0.7405(13) 1.1082(14) 0.6680(9) 0.089(3) Uani d . . . 1 . .
H H44 0.677351 1.214407 0.654529 0.107000 Uiso calc U . R 1 . .
H H43 0.843215 1.116709 0.649282 0.107000 Uiso calc U . R 1 . .
H H1 0.924(5) 0.479(14) 0.511(10) 0.107000 Uiso d U . D 1 . .
N N1 0.9985(5) 0.3326(5) 0.1721(3) 0.0252(9) Uani d . . . 1 . .
N N2 0.8808(5) 0.5780(5) 0.1771(3) 0.0234(9) Uani d . . . 1 . .
N N3 0.6237(5) 0.4108(5) 0.3801(3) 0.0248(10) Uani d . . . 1 . .
N N4 0.2821(5) 0.5035(5) 0.6279(3) 0.0266(10) Uani d . . . 1 . .
N N5 1.0255(6) 0.5271(7) 0.3879(4) 0.0407(13) Uani d . . . 1 . .
H H6 1.113210 0.553878 0.368800 0.049000 Uiso calc U . R 1 . .
H H7 0.949803 0.611924 0.359468 0.049000 Uiso calc U . R 1 . .
N N6 0.6211(5) 0.6172(6) 0.1580(4) 0.0283(10) Uani d . . . 1 . .
N N7 0.6963(5) 0.5390(5) 0.5017(4) 0.0266(10) Uani d . . . 1 . .
N N8 0.5062(5) 0.5819(5) 0.6238(4) 0.0275(10) Uani d . . . 1 . .
N N9 0.3945(5) 0.3920(5) 0.4367(4) 0.0278(10) Uani d . . . 1 . .
O O1 1.0219(4) 0.4806(5) 0.5010(3) 0.0328(9) Uani d . . D 1 . .
O O2 0.8798(4) 0.3395(4) 0.3788(3) 0.0253(8) Uani d . . . 1 . .
Cl Cl1 0.7420(5) 1.0055(4) 0.8051(3) 0.1093(11) Uani d . . . 1 . .
Cl Cl2 0.6741(4) 1.0193(4) 0.5879(3) 0.1141(12) Uani d . . . 1 . .

loop_
_atom_site_aniso_label
_atom_site_aniso_U_11
_atom_site_aniso_U_22
_atom_site_aniso_U_33
_atom_site_aniso_U_12
_atom_site_aniso_U_13
_atom_site_aniso_U_23
C1 0.049(4) 0.045(4) 0.094(6) -0.014(3) 0.008(4) -0.042(4)
C2 0.043(4) 0.057(5) 0.052(4) -0.010(3) 0.010(3) -0.028(4)
C3 0.029(3) 0.042(4) 0.040(3) -0.009(3) 0.010(2) -0.017(3)
C4 0.025(3) 0.029(3) 0.038(3) -0.006(2) 0.003(2) -0.010(2)
C5 0.025(3) 0.032(3) 0.030(3) -0.004(2) 0.001(2) -0.009(2)
C6 0.018(2) 0.030(3) 0.019(2) -0.005(2) 0.0033(19) -0.006(2)
C7 0.018(2) 0.024(3) 0.024(3) -0.002(2) -0.0005(19) -0.008(2)
C8 0.021(2) 0.022(3) 0.023(3) -0.003(2) 0.000(2) -0.006(2)
C9 0.019(2) 0.023(3) 0.020(2) 0.000(2) 0.0007(19) -0.006(2)
C10 0.020(2) 0.025(3) 0.023(3) -0.005(2) 0.003(2) -0.007(2)
C11 0.019(2) 0.024(3) 0.023(3) -0.004(2) 0.003(2) -0.004(2)
C12 0.022(3) 0.034(3) 0.022(3) -0.007(2) 0.002(2) -0.008(2)
C13 0.023(2) 0.035(3) 0.022(3) -0.012(2) 0.003(2) -0.003(2)
C14 0.030(3) 0.034(3) 0.030(3) -0.013(2) 0.003(2) -0.005(2)
C15 0.029(3) 0.036(3) 0.045(4) -0.011(3) -0.003(3) 0.008(3)
C16 0.038(3) 0.051(4) 0.029(3) -0.025(3) -0.008(3) 0.007(3)
C17 0.049(4) 0.039(4) 0.097(7) -0.020(3) 0.013(4) -0.025(4)
C18 0.045(4) 0.039(4) 0.061(4) -0.021(3) 0.019(3) -0.015(3)
C19 0.031(3) 0.031(3) 0.021(3) -0.007(2) 0.003(2) -0.007(2)
C20 0.029(3) 0.028(3) 0.019(2) -0.011(2) -0.001(2) -0.003(2)
C21 0.017(2) 0.033(3) 0.022(3) -0.006(2) 0.0022(19) -0.004(2)
C22 0.036(3) 0.038(3) 0.024(3) 0.004(3) -0.003(2) -0.001(2)
C23 0.044(4) 0.031(3) 0.034(3) 0.013(3) -0.003(3) -0.003(3)
C24 0.048(4) 0.050(4) 0.046(4) 0.013(3) 0.007(3) -0.008(3)
C25 0.065(5) 0.065(5) 0.037(4) 0.032(4) 0.012(4) 0.004(4)
C26 0.102(8) 0.063(6) 0.048(5) 0.035(5) -0.012(5) -0.025(4)
C27 0.105(7) 0.039(4) 0.051(5) 0.016(4) -0.014(5) -0.019(4)
C28 0.066(5) 0.029(3) 0.057(4) 0.008(3) -0.001(4) -0.014(3)
C29 0.025(3) 0.039(3) 0.028(3) -0.008(2) -0.002(2) -0.013(2)
C30 0.027(3) 0.039(3) 0.022(3) -0.011(2) 0.001(2) -0.010(2)
C31 0.023(3) 0.049(4) 0.021(3) -0.010(2) 0.002(2) -0.009(2)
C32 0.035(3) 0.058(4) 0.027(3) -0.018(3) 0.001(2) -0.011(3)
C33 0.052(4) 0.084(6) 0.038(4) -0.043(4) -0.001(3) -0.010(4)
C34 0.026(3) 0.105(7) 0.029(3) -0.030(4) 0.001(3) -0.006(4)
C35 0.027(3) 0.091(6) 0.026(3) -0.009(3) 0.002(3) -0.010(3)
C36 0.028(3) 0.064(4) 0.022(3) -0.010(3) 0.003(2) -0.013(3)
C37 0.038(3) 0.036(3) 0.023(3) -0.002(2) 0.008(2) -0.009(2)
C38 0.041(3) 0.042(4) 0.026(3) 0.000(3) 0.006(3) -0.007(3)
C39 0.064(5) 0.040(4) 0.030(3) 0.004(3) 0.008(3) -0.006(3)
C40 0.095(6) 0.032(4) 0.041(4) -0.005(4) 0.021(4) -0.006(3)
C41 0.066(5) 0.036(4) 0.047(4) -0.014(3) 0.011(4) -0.015(3)
C42 0.049(4) 0.035(3) 0.033(3) -0.012(3) 0.009(3) -0.011(3)
C43 0.031(3) 0.044(3) 0.025(3) -0.017(3) 0.003(2) -0.008(2)
C44 0.043(4) 0.064(5) 0.026(3) -0.036(4) 0.001(3) -0.007(3)
C45 0.022(3) 0.036(3) 0.035(3) -0.011(2) 0.005(2) -0.018(3)
C46 0.085(7) 0.078(7) 0.099(8) -0.014(6) 0.020(6) -0.022(6)
N1 0.024(2) 0.027(2) 0.023(2) -0.0048(18) 0.0013(18) -0.0077(18)
N2 0.021(2) 0.028(2) 0.020(2) -0.0071(18) 0.0001(17) -0.0045(18)
N3 0.021(2) 0.027(2) 0.028(2) -0.0063(18) 0.0054(18) -0.0098(19)
N4 0.024(2) 0.034(3) 0.024(2) -0.0085(19) 0.0094(18) -0.011(2)
N5 0.036(3) 0.057(3) 0.031(3) -0.016(3) 0.000(2) -0.013(2)
N6 0.020(2) 0.037(3) 0.023(2) 0.0001(19) -0.0029(17) -0.007(2)
N7 0.026(2) 0.031(2) 0.024(2) -0.0091(19) 0.0016(18) -0.0078(19)
N8 0.026(2) 0.034(3) 0.025(2) -0.0085(19) 0.0030(18) -0.011(2)
N9 0.023(2) 0.033(3) 0.031(2) -0.0071(19) 0.0038(18) -0.014(2)
O1 0.025(2) 0.053(3) 0.0219(19) -0.0101(18) 0.0012(15) -0.0137(18)
O2 0.0215(18) 0.028(2) 0.0225(18) -0.0054(15) 0.0009(14) -0.0015(15)
Cl1 0.165(3) 0.0812(19) 0.087(2) -0.0222(19) 0.023(2) -0.0403(16)
Cl2 0.106(2) 0.133(3) 0.091(2) -0.044(2) -0.0368(18) -0.0019(19)

loop_
_atom_type_symbol
_atom_type_description
_atom_type_scat_dispersion_real
_atom_type_scat_dispersion_imag
_atom_type_scat_source
C C 0.0033 0.0016 'International Tables Vol C Tables 4.2.6.8 and 6.1.1.4'
H H 0.0000 0.0000 'International Tables Vol C Tables 4.2.6.8 and 6.1.1.4'
N N 0.0061 0.0033 'International Tables Vol C Tables 4.2.6.8 and 6.1.1.4'
O O 0.0106 0.0060 'International Tables Vol C Tables 4.2.6.8 and 6.1.1.4'
Cl Cl 0.1484 0.1585 'International Tables Vol C Tables 4.2.6.8 and 6.1.1.4'

loop_
_geom_angle_atom_site_label_1
_geom_angle_atom_site_label_2
_geom_angle_atom_site_label_3
_geom_angle_site_symmetry_1
_geom_angle_site_symmetry_3
_geom_angle
_geom_angle_publ_flag
C2 C1 C17 . . 119.2(7) ?
C2 C1 H1A . . 120.400000 ?
C17 C1 H1A . . 120.400000 ?
C1 C2 C3 . . 119.9(7) ?
C1 C2 H40 . . 120.100000 ?
C3 C2 H40 . . 120.100000 ?
C2 C3 C4 . . 121.2(6) ?
C2 C3 H41 . . 119.400000 ?
C4 C3 H41 . . 119.400000 ?
C18 C4 C3 . . 118.1(6) ?
C18 C4 C5 . . 121.0(6) ?
C3 C4 C5 . . 121.0(5) ?
N1 C5 C4 . . 110.4(4) ?
N1 C5 H4 . . 109.600000 ?
C4 C5 H4 . . 109.600000 ?
N1 C5 H39 . . 109.600000 ?
C4 C5 H39 . . 109.600000 ?
H4 C5 H39 . . 108.100000 ?
N2 C6 N1 . . 104.4(4) ?
N2 C6 C21 . . 110.8(4) ?
N1 C6 C21 . . 114.8(4) ?
N2 C6 H36 . . 108.900000 ?
N1 C6 H36 . . 108.900000 ?
C21 C6 H36 . . 108.900000 ?
N6 C7 N2 . . 105.9(4) ?
N6 C7 C8 . . 109.9(4) ?
N2 C7 C8 . . 113.4(4) ?
N6 C7 H19 . . 109.200000 ?
N2 C7 H19 . . 109.200000 ?
C8 C7 H19 . . 109.200000 ?
O2 C8 N3 . . 106.6(4) ?
O2 C8 C7 . . 113.1(4) ?
N3 C8 C7 . . 109.5(4) ?
O2 C8 H9 . . 109.200000 ?
N3 C8 H9 . . 109.200000 ?
C7 C8 H9 . . 109.200000 ?
N7 C9 N3 . . 128.2(4) ?
N7 C9 C10 . . 125.9(5) ?
N3 C9 C10 . . 105.9(4) ?
C9 C10 C11 . . 117.2(4) ?
C9 C10 N9 . . 110.6(4) ?
C11 C10 N9 . . 132.2(4) ?
N8 C11 N4 . . 119.1(5) ?
N8 C11 C10 . . 118.1(4) ?
N4 C11 C10 . . 122.8(4) ?
N4 C12 C37 . . 108.6(4) ?
N4 C12 C13 . . 111.5(4) ?
C37 C12 C13 . . 114.9(5) ?
N4 C12 C31 . . 106.9(4) ?
C37 C12 C31 . . 112.1(5) ?
C13 C12 C31 . . 102.5(4) ?
C14 C13 C43 . . 118.0(5) ?
C14 C13 C12 . . 122.2(5) ?
C43 C13 C12 . . 119.5(5) ?
C13 C14 C15 . . 120.5(6) ?
C13 C14 H32 . . 119.700000 ?
C15 C14 H32 . . 119.700000 ?
C16 C15 C14 . . 120.2(6) ?
C16 C15 H31 . . 119.900000 ?
C14 C15 H31 . . 119.900000 ?
C44 C16 C15 . . 119.5(6) ?
C44 C16 H2 . . 120.200000 ?
C15 C16 H2 . . 120.200000 ?
C18 C17 C1 . . 120.3(7) ?
C18 C17 H42 . . 119.900000 ?
C1 C17 H42 . . 119.900000 ?
C17 C18 C4 . . 121.4(7) ?
C17 C18 H3 . . 119.300000 ?
C4 C18 H3 . . 119.300000 ?
N1 C19 C20 . . 102.4(4) ?
N1 C19 H5 . . 111.300000 ?
C20 C19 H5 . . 111.300000 ?
N1 C19 H38 . . 111.300000 ?
C20 C19 H38 . . 111.300000 ?
H5 C19 H38 . . 109.200000 ?
N2 C20 C19 . . 105.1(4) ?
N2 C20 C29 . . 103.3(4) ?
C19 C20 C29 . . 114.5(4) ?
N2 C20 H37 . . 111.100000 ?
C19 C20 H37 . . 111.100000 ?
C29 C20 H37 . . 111.100000 ?
O2 C21 C6 . . 111.1(4) ?
O2 C21 N5 . . 112.2(4) ?
C6 C21 N5 . . 110.6(4) ?
O2 C21 H8 . . 107.600000 ?
C6 C21 H8 . . 107.600000 ?
N5 C21 H8 . . 107.600000 ?
N6 C22 C23 . . 111.0(5) ?
N6 C22 H16 . . 109.400000 ?
C23 C22 H16 . . 109.400000 ?
N6 C22 H10 . . 109.400000 ?
C23 C22 H10 . . 109.400000 ?
H16 C22 H10 . . 108.000000 ?
C24 C23 C28 . . 119.4(7) ?
C24 C23 C22 . . 119.6(7) ?
C28 C23 C22 . . 120.8(6) ?
C25 C24 C23 . . 119.0(9) ?
C25 C24 H11 . . 120.500000 ?
C23 C24 H11 . . 120.500000 ?
C26 C25 C24 . . 120.1(9) ?
C26 C25 H15 . . 119.900000 ?
C24 C25 H15 . . 119.900000 ?
C27 C26 C25 . . 120.4(8) ?
C27 C26 H12 . . 119.800000 ?
C25 C26 H12 . . 119.800000 ?
C28 C27 C26 . . 120.8(9) ?
C28 C27 H14 . . 119.600000 ?
C26 C27 H14 . . 119.600000 ?
C27 C28 C23 . . 120.2(8) ?
C27 C28 H13 . . 119.900000 ?
C23 C28 H13 . . 119.900000 ?
N6 C29 C20 . . 106.1(4) ?
N6 C29 H17 . . 110.500000 ?
C20 C29 H17 . . 110.500000 ?
N6 C29 H18 . . 110.500000 ?
C20 C29 H18 . . 110.500000 ?
H17 C29 H18 . . 108.700000 ?
N7 C30 N8 . . 129.4(5) ?
N7 C30 H35 . . 115.300000 ?
N8 C30 H35 . . 115.300000 ?
C32 C31 C36 . . 119.9(5) ?
C32 C31 C12 . . 119.1(5) ?
C36 C31 C12 . . 120.7(5) ?
C33 C32 C31 . . 120.1(7) ?
C33 C32 H24 . . 120.000000 ?
C31 C32 H24 . . 120.000000 ?
C32 C33 C34 . . 119.7(8) ?
C32 C33 H23 . . 120.100000 ?
C34 C33 H23 . . 120.100000 ?
C35 C34 C33 . . 120.4(6) ?
C35 C34 H22 . . 119.800000 ?
C33 C34 H22 . . 119.800000 ?
C34 C35 C36 . . 120.6(7) ?
C34 C35 H20 . . 119.700000 ?
C36 C35 H20 . . 119.700000 ?
C35 C36 C31 . . 119.2(7) ?
C35 C36 H21 . . 120.400000 ?
C31 C36 H21 . . 120.400000 ?
C38 C37 C42 . . 116.8(6) ?
C38 C37 C12 . . 118.6(6) ?
C42 C37 C12 . . 124.5(5) ?
C39 C38 C37 . . 121.2(7) ?
C39 C38 H25 . . 119.400000 ?
C37 C38 H25 . . 119.400000 ?
C40 C39 C38 . . 120.8(7) ?
C40 C39 H26 . . 119.600000 ?
C38 C39 H26 . . 119.600000 ?
C41 C40 C39 . . 118.7(7) ?
C41 C40 H29 . . 120.600000 ?
C39 C40 H29 . . 120.700000 ?
C40 C41 C42 . . 120.8(7) ?
C40 C41 H27 . . 119.600000 ?
C42 C41 H27 . . 119.600000 ?
C41 C42 C37 . . 121.6(6) ?
C41 C42 H28 . . 119.200000 ?
C37 C42 H28 . . 119.200000 ?
C44 C43 C13 . . 120.6(6) ?
C44 C43 H30 . . 119.700000 ?
C13 C43 H30 . . 119.700000 ?
C16 C44 C43 . . 121.1(6) ?
C16 C44 H33 . . 119.400000 ?
C43 C44 H33 . . 119.400000 ?
N9 C45 N3 . . 113.7(5) ?
N9 C45 H34 . . 123.100000 ?
N3 C45 H34 . . 123.100000 ?
Cl2 C46 Cl1 . . 112.3(6) ?
Cl2 C46 H44 . . 109.200000 ?
Cl1 C46 H44 . . 109.200000 ?
Cl2 C46 H43 . . 109.200000 ?
Cl1 C46 H43 . . 109.200000 ?
H44 C46 H43 . . 107.900000 ?
C6 N1 C5 . . 114.2(4) ?
C6 N1 C19 . . 102.7(4) ?
C5 N1 C19 . . 112.3(4) ?
C6 N2 C7 . . 114.0(4) ?
C6 N2 C20 . . 105.9(4) ?
C7 N2 C20 . . 107.9(4) ?
C9 N3 C45 . . 106.1(4) ?
C9 N3 C8 . . 127.9(4) ?
C45 N3 C8 . . 125.7(4) ?
C11 N4 C12 . . 123.1(4) ?
O1 N5 C21 . . 111.3(4) ?
O1 N5 H6 . . 109.400000 ?
C21 N5 H6 . . 109.400000 ?
O1 N5 H7 . . 109.400000 ?
C21 N5 H7 . . 109.400000 ?
H6 N5 H7 . . 108.000000 ?
C7 N6 C29 . . 103.6(4) ?
C7 N6 C22 . . 112.0(4) ?
C29 N6 C22 . . 111.8(5) ?
C30 N7 C9 . . 111.0(4) ?
C30 N8 C11 . . 118.2(5) ?
C45 N9 C10 . . 103.6(4) ?
N5 O1 H1 . . 102.(8) ?
C8 O2 C21 . . 116.8(4) ?

loop_
_geom_bond_atom_site_label_1
_geom_bond_atom_site_label_2
_geom_bond_site_symmetry_2
_geom_bond_distance
_geom_bond_publ_flag
C1 C2 . 1.375(10) ?
C1 C17 . 1.400(12) ?
C1 H1A . 0.950000 ?
C2 C3 . 1.380(9) ?
C2 H40 . 0.950000 ?
C3 C4 . 1.395(8) ?
C3 H41 . 0.950000 ?
C4 C18 . 1.379(8) ?
C4 C5 . 1.503(8) ?
C5 N1 . 1.464(7) ?
C5 H4 . 0.990000 ?
C5 H39 . 0.990000 ?
C6 N2 . 1.461(7) ?
C6 N1 . 1.462(7) ?
C6 C21 . 1.514(7) ?
C6 H36 . 1.000000 ?
C7 N6 . 1.459(6) ?
C7 N2 . 1.476(6) ?
C7 C8 . 1.529(7) ?
C7 H19 . 1.000000 ?
C8 O2 . 1.408(6) ?
C8 N3 . 1.462(7) ?
C8 H9 . 1.000000 ?
C9 N7 . 1.345(7) ?
C9 N3 . 1.371(7) ?
C9 C10 . 1.391(7) ?
C10 C11 . 1.393(7) ?
C10 N9 . 1.398(7) ?
C11 N8 . 1.349(7) ?
C11 N4 . 1.367(6) ?
C12 N4 . 1.469(7) ?
C12 C37 . 1.529(8) ?
C12 C13 . 1.541(7) ?
C12 C31 . 1.548(7) ?
C13 C14 . 1.390(8) ?
C13 C43 . 1.396(8) ?
C14 C15 . 1.392(9) ?
C14 H32 . 0.950000 ?
C15 C16 . 1.384(10) ?
C15 H31 . 0.950000 ?
C16 C44 . 1.357(10) ?
C16 H2 . 0.950000 ?
C17 C18 . 1.365(11) ?
C17 H42 . 0.950000 ?
C18 H3 . 0.950000 ?
C19 N1 . 1.469(7) ?
C19 C20 . 1.534(8) ?
C19 H5 . 0.990000 ?
C19 H38 . 0.990000 ?
C20 N2 . 1.486(7) ?
C20 C29 . 1.537(7) ?
C20 H37 . 1.000000 ?
C21 O2 . 1.445(6) ?
C21 N5 . 1.525(8) ?
C21 H8 . 1.000000 ?
C22 N6 . 1.479(8) ?
C22 C23 . 1.502(9) ?
C22 H16 . 0.990000 ?
C22 H10 . 0.990000 ?
C23 C24 . 1.401(10) ?
C23 C28 . 1.404(10) ?
C24 C25 . 1.399(12) ?
C24 H11 . 0.950000 ?
C25 C26 . 1.384(15) ?
C25 H15 . 0.950000 ?
C26 C27 . 1.371(15) ?
C26 H12 . 0.950000 ?
C27 C28 . 1.364(11) ?
C27 H14 . 0.950000 ?
C28 H13 . 0.950000 ?
C29 N6 . 1.463(7) ?
C29 H17 . 0.990000 ?
C29 H18 . 0.990000 ?
C30 N7 . 1.324(7) ?
C30 N8 . 1.335(7) ?
C30 H35 . 0.950000 ?
C31 C32 . 1.386(9) ?
C31 C36 . 1.398(9) ?
C32 C33 . 1.383(9) ?
C32 H24 . 0.950000 ?
C33 C34 . 1.399(13) ?
C33 H23 . 0.950000 ?
C34 C35 . 1.357(12) ?
C34 H22 . 0.950000 ?
C35 C36 . 1.397(9) ?
C35 H20 . 0.950000 ?
C36 H21 . 0.950000 ?
C37 C38 . 1.396(9) ?
C37 C42 . 1.400(9) ?
C38 C39 . 1.390(10) ?
C38 H25 . 0.950000 ?
C39 C40 . 1.381(12) ?
C39 H26 . 0.950000 ?
C40 C41 . 1.378(11) ?
C40 H29 . 0.950000 ?
C41 C42 . 1.381(9) ?
C41 H27 . 0.950000 ?
C42 H28 . 0.950000 ?
C43 C44 . 1.380(9) ?
C43 H30 . 0.950000 ?
C44 H33 . 0.950000 ?
C45 N9 . 1.318(7) ?
C45 N3 . 1.377(7) ?
C45 H34 . 0.950000 ?
C46 Cl2 . 1.715(12) ?
C46 Cl1 . 1.771(12) ?
C46 H44 . 0.990000 ?
C46 H43 . 0.990000 ?
N5 O1 . 1.423(6) ?
N5 H6 . 0.910000 ?
N5 H7 . 0.910000 ?
O1 H1 . 0.91(3) ?

loop_
_geom_hbond_atom_site_label_D
_geom_hbond_atom_site_label_H
_geom_hbond_atom_site_label_A
_geom_hbond_site_symmetry_A
_geom_hbond_distance_DH
_geom_hbond_distance_HA
_geom_hbond_distance_DA
_geom_hbond_angle_DHA
_geom_hbond_publ_flag
N5 H6 N9 1_655 0.910000 2.700000 3.344(7) 129.100000 ?
O1 H1 N7 . 0.91(3) 2.04(5) 2.926(6) 163.(11) ?

loop_
_geom_torsion_atom_site_label_1
_geom_torsion_atom_site_label_2
_geom_torsion_atom_site_label_3
_geom_torsion_atom_site_label_4
_geom_torsion_site_symmetry_1
_geom_torsion_site_symmetry_2
_geom_torsion_site_symmetry_3
_geom_torsion_site_symmetry_4
_geom_torsion
_geom_torsion_publ_flag
C17 C1 C2 C3 . . . . -2.6(12) ?
C1 C2 C3 C4 . . . . 1.7(11) ?
C2 C3 C4 C18 . . . . -0.3(10) ?
C2 C3 C4 C5 . . . . 179.0(6) ?
C18 C4 C5 N1 . . . . -73.2(7) ?
C3 C4 C5 N1 . . . . 107.6(6) ?
N6 C7 C8 O2 . . . . 170.3(4) ?
N2 C7 C8 O2 . . . . 52.0(6) ?
N6 C7 C8 N3 . . . . -71.0(5) ?
N2 C7 C8 N3 . . . . 170.7(4) ?
N7 C9 C10 C11 . . . . -1.6(8) ?
N3 C9 C10 C11 . . . . 178.7(4) ?
N7 C9 C10 N9 . . . . 178.7(5) ?
N3 C9 C10 N9 . . . . -1.0(6) ?
C9 C10 C11 N8 . . . . 1.8(7) ?
N9 C10 C11 N8 . . . . -178.5(5) ?
C9 C10 C11 N4 . . . . -177.1(5) ?
N9 C10 C11 N4 . . . . 2.6(9) ?
N4 C12 C13 C14 . . . . -14.4(7) ?
C37 C12 C13 C14 . . . . -138.5(5) ?
C31 C12 C13 C14 . . . . 99.7(6) ?
N4 C12 C13 C43 . . . . 172.8(4) ?
C37 C12 C13 C43 . . . . 48.7(7) ?
C31 C12 C13 C43 . . . . -73.1(6) ?
C43 C13 C14 C15 . . . . 0.4(8) ?
C12 C13 C14 C15 . . . . -172.5(5) ?
C13 C14 C15 C16 . . . . -0.5(8) ?
C14 C15 C16 C44 . . . . -0.3(8) ?
C2 C1 C17 C18 . . . . 2.2(12) ?
C1 C17 C18 C4 . . . . -0.8(12) ?
C3 C4 C18 C17 . . . . -0.1(11) ?
C5 C4 C18 C17 . . . . -179.4(7) ?
N1 C19 C20 N2 . . . . 23.0(5) ?
N1 C19 C20 C29 . . . . -89.7(5) ?
N2 C6 C21 O2 . . . . 62.1(5) ?
N1 C6 C21 O2 . . . . -55.8(6) ?
N2 C6 C21 N5 . . . . -63.2(5) ?
N1 C6 C21 N5 . . . . 178.9(4) ?
N6 C22 C23 C24 . . . . -65.1(7) ?
N6 C22 C23 C28 . . . . 111.0(6) ?
C28 C23 C24 C25 . . . . -0.5(9) ?
C22 C23 C24 C25 . . . . 175.7(6) ?
C23 C24 C25 C26 . . . . 0.2(11) ?
C24 C25 C26 C27 . . . . -1.1(12) ?
C25 C26 C27 C28 . . . . 2.1(12) ?
C26 C27 C28 C23 . . . . -2.4(11) ?
C24 C23 C28 C27 . . . . 1.5(10) ?
C22 C23 C28 C27 . . . . -174.6(6) ?
N2 C20 C29 N6 . . . . 20.7(6) ?
C19 C20 C29 N6 . . . . 134.4(5) ?
N4 C12 C31 C32 . . . . 44.1(7) ?
C37 C12 C31 C32 . . . . 163.0(5) ?
C13 C12 C31 C32 . . . . -73.3(6) ?
N4 C12 C31 C36 . . . . -142.2(5) ?
C37 C12 C31 C36 . . . . -23.3(7) ?
C13 C12 C31 C36 . . . . 100.4(6) ?
C36 C31 C32 C33 . . . . 1.6(9) ?
C12 C31 C32 C33 . . . . 175.3(5) ?
C31 C32 C33 C34 . . . . -0.5(10) ?
C32 C33 C34 C35 . . . . 0.3(10) ?
C33 C34 C35 C36 . . . . -1.2(10) ?
C34 C35 C36 C31 . . . . 2.2(9) ?
C32 C31 C36 C35 . . . . -2.4(8) ?
C12 C31 C36 C35 . . . . -176.0(5) ?
N4 C12 C37 C38 . . . . 64.8(6) ?
C13 C12 C37 C38 . . . . -169.5(5) ?
C31 C12 C37 C38 . . . . -53.1(7) ?
N4 C12 C37 C42 . . . . -112.4(6) ?
C13 C12 C37 C42 . . . . 13.3(8) ?
C31 C12 C37 C42 . . . . 129.7(6) ?
C42 C37 C38 C39 . . . . -2.3(9) ?
C12 C37 C38 C39 . . . . -179.7(6) ?
C37 C38 C39 C40 . . . . 0.1(10) ?
C38 C39 C40 C41 . . . . 1.5(11) ?
C39 C40 C41 C42 . . . . -0.8(11) ?
C40 C41 C42 C37 . . . . -1.5(10) ?
C38 C37 C42 C41 . . . . 3.0(9) ?
C12 C37 C42 C41 . . . . -179.8(6) ?
C14 C13 C43 C44 . . . . 0.5(8) ?
C12 C13 C43 C44 . . . . 173.7(5) ?
C15 C16 C44 C43 . . . . 1.3(8) ?
C13 C43 C44 C16 . . . . -1.4(8) ?
N2 C6 N1 C5 . . . . 165.7(4) ?
C21 C6 N1 C5 . . . . -72.9(5) ?
N2 C6 N1 C19 . . . . 43.9(5) ?
C21 C6 N1 C19 . . . . 165.3(4) ?
C4 C5 N1 C6 . . . . -178.0(4) ?
C4 C5 N1 C19 . . . . -61.6(6) ?
C20 C19 N1 C6 . . . . -40.6(5) ?
C20 C19 N1 C5 . . . . -163.7(4) ?
N1 C6 N2 C7 . . . . 89.7(5) ?
C21 C6 N2 C7 . . . . -34.4(6) ?
N1 C6 N2 C20 . . . . -28.8(5) ?
C21 C6 N2 C20 . . . . -152.8(4) ?
N6 C7 N2 C6 . . . . -140.1(4) ?
C8 C7 N2 C6 . . . . -19.5(6) ?
N6 C7 N2 C20 . . . . -22.8(5) ?
C8 C7 N2 C20 . . . . 97.8(5) ?
C19 C20 N2 C6 . . . . 3.3(5) ?
C29 C20 N2 C6 . . . . 123.6(4) ?
C19 C20 N2 C7 . . . . -119.1(4) ?
C29 C20 N2 C7 . . . . 1.3(5) ?
N7 C9 N3 C45 . . . . -178.4(5) ?
C10 C9 N3 C45 . . . . 1.2(5) ?
N7 C9 N3 C8 . . . . -4.1(9) ?
C10 C9 N3 C8 . . . . 175.6(5) ?
N9 C45 N3 C9 . . . . -1.2(6) ?
N9 C45 N3 C8 . . . . -175.7(5) ?
O2 C8 N3 C9 . . . . 53.0(6) ?
C7 C8 N3 C9 . . . . -69.7(6) ?
O2 C8 N3 C45 . . . . -133.7(5) ?
C7 C8 N3 C45 . . . . 103.6(6) ?
N8 C11 N4 C12 . . . . 5.2(8) ?
C10 C11 N4 C12 . . . . -175.9(5) ?
C37 C12 N4 C11 . . . . 60.2(6) ?
C13 C12 N4 C11 . . . . -67.4(6) ?
C31 C12 N4 C11 . . . . -178.7(5) ?
O2 C21 N5 O1 . . . . 53.7(6) ?
C6 C21 N5 O1 . . . . 178.4(4) ?
N2 C7 N6 C29 . . . . 35.6(5) ?
C8 C7 N6 C29 . . . . -87.3(5) ?
N2 C7 N6 C22 . . . . -85.1(5) ?
C8 C7 N6 C22 . . . . 152.1(4) ?
C20 C29 N6 C7 . . . . -34.8(5) ?
C20 C29 N6 C22 . . . . 86.0(5) ?
C23 C22 N6 C7 . . . . -56.5(6) ?
C23 C22 N6 C29 . . . . -172.3(5) ?
N8 C30 N7 C9 . . . . 3.6(8) ?
N3 C9 N7 C30 . . . . 178.7(5) ?
C10 C9 N7 C30 . . . . -0.9(7) ?
N7 C30 N8 C11 . . . . -3.4(9) ?
N4 C11 N8 C30 . . . . 179.2(5) ?
C10 C11 N8 C30 . . . . 0.3(7) ?
N3 C45 N9 C10 . . . . 0.5(6) ?
C9 C10 N9 C45 . . . . 0.3(6) ?
C11 C10 N9 C45 . . . . -179.4(6) ?
N3 C8 O2 C21 . . . . -145.1(4) ?
C7 C8 O2 C21 . . . . -24.8(6) ?
C6 C21 O2 C8 . . . . -30.0(6) ?
N5 C21 O2 C8 . . . . 94.4(5) ?
